data_1574038
loop_
_publ_author_name
'Schollmeyer, Dieter'
'Detert, Heiner'

_publ_section_title
;
 3-(2-Ethoxy-2-oxoethyl)-4,5,6,7,8,9-hexahydrocycloocta[d][1,2,3]selenadiazol-3-ium
 bromide
;
_journal_coeditor_code BT4164
_journal_issue 2
_journal_name_full IUCrData
_journal_page_first x250143
_journal_paper_doi 10.1107/S2414314625001439
_journal_volume 10
_journal_year 2025
_chemical_formula_iupac 'C12 H19 N2 O2 Se +, Br -'
_chemical_formula_moiety 'C12 H19 N2 O2 Se +, Br -'
_chemical_formula_sum 'C12 H19 Br N2 O2 Se'
_chemical_formula_weight 382.16
_chemical_melting_point 435
_chemical_name_systematic
'3-(2-Ethoxy-2-oxoethyl)-4,5,6,7,8,9-hexahydrocycloocta[<i>d</i>][1,2,3]selenadiazol-3-ium bromide'
_space_group_crystal_system triclinic
_space_group_IT_number 2
_space_group_name_Hall '-P 1'
_space_group_name_H-M_alt 'P -1'
_atom_sites_solution_hydrogens geom
_atom_sites_solution_primary dual
_audit_creation_method SHELXL-2019/3
_cell_angle_alpha 71.379(6)
_cell_angle_beta 86.439(7)
_cell_angle_gamma 74.119(6)
_cell_formula_units_Z 2
_cell_length_a 8.4924(7)
_cell_length_b 9.3927(7)
_cell_length_c 9.7799(8)
_cell_measurement_reflns_used 10409
_cell_measurement_temperature 120(2)
_cell_measurement_theta_max 28.40
_cell_measurement_theta_min 2.49
_cell_volume 710.78(10)
_computing_cell_refinement
;
X-Area Recipe 1.36.0.0 (Stoe & Cie, 2020)
;
_computing_data_collection
;
X-Area WinXpose 2.0.22.0 (Stoe & Cie, 2020)
;
_computing_data_reduction
;
X-Area Integrate 1.77.0.0 (Stoe & Cie, 2020)
;
_computing_molecular_graphics
;
PLATON (Spek, 2020), Mercury (Macrae <i>et al.</i>,  2020)
;
_computing_structure_refinement
;
<i>SHELXL2019/3</i> (Sheldrick, 2015b)
;
_computing_structure_solution
;
<i>SHELXT2014</i> (Sheldrick, 2015a)
;
_diffrn_ambient_temperature 120(2)
_diffrn_detector_area_resol_mean 6.67
_diffrn_measured_fraction_theta_full 0.996
_diffrn_measured_fraction_theta_max 0.989
_diffrn_measurement_device_type 'Stoe IPDS 2T'
_diffrn_measurement_method 'rotation method, \w scans'
_diffrn_radiation_type MoK\a
_diffrn_radiation_wavelength 0.71073
_diffrn_reflns_av_R_equivalents 0.0302
_diffrn_reflns_av_unetI/netI 0.0277
_diffrn_reflns_limit_h_max 11
_diffrn_reflns_limit_h_min -9
_diffrn_reflns_limit_k_max 12
_diffrn_reflns_limit_k_min -12
_diffrn_reflns_limit_l_max 12
_diffrn_reflns_limit_l_min -12
_diffrn_reflns_number 6548
_diffrn_reflns_theta_full 25.242
_diffrn_reflns_theta_max 27.932
_diffrn_reflns_theta_min 2.494
_diffrn_source 'sealed X-ray tube, 12x0.4mm long-fine focus'
_exptl_absorpt_coefficient_mu 5.449
_exptl_absorpt_correction_T_max 0.4054
_exptl_absorpt_correction_T_min 0.1630
_exptl_absorpt_correction_type integration
_exptl_absorpt_process_details
;
[X-Red32 (Stoe, & Cie, 2020), absorption correction by Gaussian
integration,
analogous
to
Coppens (1970)]
;
_exptl_crystal_colour colorless
_exptl_crystal_density_diffrn 1.786
_exptl_crystal_description block
_exptl_crystal_F_000 380
_exptl_crystal_size_max 0.370
_exptl_crystal_size_mid 0.350
_exptl_crystal_size_min 0.180
_refine_diff_density_max 1.392
_refine_diff_density_min -0.842
_refine_ls_extinction_method none
_refine_ls_goodness_of_fit_ref 1.098
_refine_ls_hydrogen_treatment constr
_refine_ls_matrix_type full
_refine_ls_number_parameters 164
_refine_ls_number_reflns 3370
_refine_ls_number_restraints 0
_refine_ls_restrained_S_all 1.098
_refine_ls_R_factor_all 0.0394
_refine_ls_R_factor_gt 0.0354
_refine_ls_shift/su_max 0.001
_refine_ls_shift/su_mean 0.000
_refine_ls_structure_factor_coef Fsqd
_refine_ls_weighting_details 'w=1/[\s^2^(Fo^2^)+(0.0549P)^2^+1.1100P] where P=(Fo^2^+2Fc^2^)/3'
_refine_ls_weighting_scheme calc
_refine_ls_wR_factor_gt 0.0927
_refine_ls_wR_factor_ref 0.0963
_reflns_number_gt 3085
_reflns_number_total 3370
_reflns_threshold_expression 'I > 2\s(I)'
_cod_data_source_file bt4164.cif
_cod_data_source_block I
_cod_database_code 1574038
_shelx_space_group_comment
;
The symmetry employed for this shelxl refinement is uniquely defined
by the following loop, which should always be used as a source of
symmetry information in preference to the above space-group names.
They are only intended as comments.
;
_shelx_estimated_absorpt_t_min 0.238
_shelx_estimated_absorpt_t_max 0.440

loop_
_space_group_symop_operation_xyz
'x, y, z'
'-x, -y, -z'

loop_
_atom_site_type_symbol
_atom_site_label
_atom_site_fract_x
_atom_site_fract_y
_atom_site_fract_z
_atom_site_U_iso_or_equiv
_atom_site_adp_type
_atom_site_calc_flag
_atom_site_occupancy
_atom_site_disorder_assembly
_atom_site_disorder_group
Br Br1 0.49934(4) 0.22173(3) 1.21107(3) 0.02302(10) Uani d 1 . .
Se Se1 0.34890(3) 0.21865(3) 0.94061(3) 0.01662(10) Uani d 1 . .
O O14 0.1838(3) 0.4488(2) 0.4557(2) 0.0206(4) Uani d 1 . .
O O15 0.0967(3) 0.2826(2) 0.3758(2) 0.0178(4) Uani d 1 . .
N N2 0.2602(3) 0.1785(3) 0.7980(3) 0.0173(5) Uani d 1 . .
N N3 0.3497(3) 0.2043(3) 0.6843(3) 0.0144(4) Uani d 1 . .
C C4 0.4827(3) 0.2615(3) 0.6848(3) 0.0143(5) Uani d 1 . .
C C5 0.5890(3) 0.2910(3) 0.5563(3) 0.0164(5) Uani d 1 . .
H H5A 0.626019 0.384490 0.548184 0.020 Uiso calc 1 . .
H H5B 0.522922 0.313715 0.468181 0.020 Uiso calc 1 . .
C C6 0.7403(4) 0.1532(3) 0.5634(3) 0.0187(5) Uani d 1 . .
H H6A 0.704205 0.056317 0.590697 0.022 Uiso calc 1 . .
H H6B 0.785283 0.168197 0.465499 0.022 Uiso calc 1 . .
C C7 0.8790(3) 0.1298(3) 0.6690(3) 0.0197(6) Uani d 1 . .
H H7A 0.977802 0.055683 0.648121 0.024 Uiso calc 1 . .
H H7B 0.905037 0.230735 0.650026 0.024 Uiso calc 1 . .
C C8 0.8431(4) 0.0691(3) 0.8295(3) 0.0191(5) Uani d 1 . .
H H8A 0.940889 -0.013424 0.878496 0.023 Uiso calc 1 . .
H H8B 0.752247 0.019621 0.838569 0.023 Uiso calc 1 . .
C C9 0.7976(3) 0.1894(3) 0.9106(3) 0.0187(5) Uani d 1 . .
H H9A 0.893461 0.229792 0.911700 0.022 Uiso calc 1 . .
H H9B 0.776542 0.135081 1.012018 0.022 Uiso calc 1 . .
C C10 0.6482(3) 0.3294(3) 0.8502(3) 0.0163(5) Uani d 1 . .
H H10A 0.614406 0.385169 0.922162 0.020 Uiso calc 1 . .
H H10B 0.679218 0.402734 0.761909 0.020 Uiso calc 1 . .
C C11 0.5076(3) 0.2798(3) 0.8151(3) 0.0139(5) Uani d 1 . .
C C12 0.2965(3) 0.1714(3) 0.5601(3) 0.0167(5) Uani d 1 . .
H H12A 0.237092 0.089818 0.594280 0.020 Uiso calc 1 . .
H H12B 0.393413 0.131917 0.507588 0.020 Uiso calc 1 . .
C C13 0.1851(3) 0.3189(3) 0.4589(3) 0.0161(5) Uani d 1 . .
C C16 -0.0031(4) 0.4150(4) 0.2620(4) 0.0263(7) Uani d 1 . .
H H16A 0.064370 0.484369 0.207894 0.032 Uiso calc 1 . .
H H16B -0.094754 0.476150 0.304881 0.032 Uiso calc 1 . .
C C17 -0.0676(4) 0.3498(4) 0.1638(4) 0.0245(6) Uani d 1 . .
H H17A -0.131725 0.435342 0.084350 0.037 Uiso calc 1 . .
H H17B -0.137472 0.284484 0.217717 0.037 Uiso calc 1 . .
H H17C 0.024140 0.286559 0.124624 0.037 Uiso calc 1 . .

loop_
_atom_site_aniso_label
_atom_site_aniso_U_11
_atom_site_aniso_U_22
_atom_site_aniso_U_33
_atom_site_aniso_U_12
_atom_site_aniso_U_13
_atom_site_aniso_U_23
Br1 0.02640(17) 0.02727(17) 0.01503(16) -0.00549(12) 0.00133(12) -0.00775(12)
Se1 0.01565(15) 0.02022(16) 0.01349(16) -0.00509(11) 0.00309(10) -0.00490(11)
O14 0.0246(10) 0.0171(9) 0.0214(10) -0.0071(8) -0.0009(8) -0.0062(8)
O15 0.0195(10) 0.0160(9) 0.0174(10) -0.0055(8) -0.0041(8) -0.0030(8)
N2 0.0151(11) 0.0218(11) 0.0152(11) -0.0053(9) 0.0007(9) -0.0056(9)
N3 0.0135(10) 0.0147(10) 0.0158(11) -0.0046(8) 0.0007(8) -0.0050(8)
C4 0.0124(11) 0.0122(11) 0.0166(12) -0.0033(9) 0.0003(9) -0.0021(9)
C5 0.0161(12) 0.0181(12) 0.0147(13) -0.0068(10) 0.0014(10) -0.0032(10)
C6 0.0173(12) 0.0230(13) 0.0172(13) -0.0063(11) 0.0046(10) -0.0081(11)
C7 0.0139(12) 0.0205(13) 0.0232(15) -0.0033(10) 0.0026(11) -0.0062(11)
C8 0.0179(13) 0.0187(13) 0.0173(13) -0.0028(10) -0.0016(10) -0.0027(10)
C9 0.0163(12) 0.0225(13) 0.0173(13) -0.0046(10) -0.0031(10) -0.0060(11)
C10 0.0178(12) 0.0155(12) 0.0169(13) -0.0060(10) -0.0007(10) -0.0053(10)
C11 0.0149(12) 0.0117(11) 0.0138(12) -0.0025(9) 0.0022(9) -0.0037(9)
C12 0.0184(13) 0.0168(12) 0.0173(13) -0.0061(10) 0.0002(10) -0.0074(10)
C13 0.0170(12) 0.0194(12) 0.0145(12) -0.0088(10) 0.0033(10) -0.0059(10)
C16 0.0371(17) 0.0187(13) 0.0204(15) -0.0025(12) -0.0127(13) -0.0043(11)
C17 0.0245(15) 0.0270(15) 0.0213(15) -0.0055(12) -0.0067(12) -0.0064(12)

loop_
_atom_type_symbol
_atom_type_description
_atom_type_scat_dispersion_real
_atom_type_scat_dispersion_imag
_atom_type_scat_source
C C 0.0033 0.0016 'International Tables Vol C Tables 4.2.6.8 and 6.1.1.4'
H H 0.0000 0.0000 'International Tables Vol C Tables 4.2.6.8 and 6.1.1.4'
N N 0.0061 0.0033 'International Tables Vol C Tables 4.2.6.8 and 6.1.1.4'
Se Se -0.0929 2.2259 'International Tables Vol C Tables 4.2.6.8 and 6.1.1.4'
Br Br -0.2901 2.4595 'International Tables Vol C Tables 4.2.6.8 and 6.1.1.4'
O O 0.0106 0.0060 'International Tables Vol C Tables 4.2.6.8 and 6.1.1.4'

loop_
_exptl_crystal_face_index_h
_exptl_crystal_face_index_k
_exptl_crystal_face_index_l
_exptl_crystal_face_perp_dist
1 0 0 0.1845
-1 0 0 0.1845
0 1 0 0.1745
0 -1 0 0.1745
0 0 1 0.0940
0 0 -1 0.0940

loop_
_geom_angle_atom_site_label_1
_geom_angle_atom_site_label_2
_geom_angle_atom_site_label_3
_geom_angle_site_symmetry_1
_geom_angle_site_symmetry_3
_geom_angle
_geom_angle_publ_flag
N2 Se1 C11 . . 89.04(12) ?
C13 O15 C16 . . 115.5(2) ?
N3 N2 Se1 . . 109.05(18) ?
N2 N3 C4 . . 120.2(2) ?
N2 N3 C12 . . 115.6(2) ?
C4 N3 C12 . . 124.2(2) ?
C11 C4 N3 . . 112.7(2) ?
C11 C4 C5 . . 125.8(2) ?
N3 C4 C5 . . 121.5(2) ?
C4 C5 C6 . . 113.5(2) ?
C4 C5 H5A . . 108.9 ?
C6 C5 H5A . . 108.9 ?
C4 C5 H5B . . 108.9 ?
C6 C5 H5B . . 108.9 ?
H5A C5 H5B . . 107.7 ?
C7 C6 C5 . . 115.8(2) ?
C7 C6 H6A . . 108.3 ?
C5 C6 H6A . . 108.3 ?
C7 C6 H6B . . 108.3 ?
C5 C6 H6B . . 108.3 ?
H6A C6 H6B . . 107.4 ?
C8 C7 C6 . . 115.6(2) ?
C8 C7 H7A . . 108.4 ?
C6 C7 H7A . . 108.4 ?
C8 C7 H7B . . 108.4 ?
C6 C7 H7B . . 108.4 ?
H7A C7 H7B . . 107.4 ?
C7 C8 C9 . . 116.7(2) ?
C7 C8 H8A . . 108.1 ?
C9 C8 H8A . . 108.1 ?
C7 C8 H8B . . 108.1 ?
C9 C8 H8B . . 108.1 ?
H8A C8 H8B . . 107.3 ?
C8 C9 C10 . . 116.3(2) ?
C8 C9 H9A . . 108.2 ?
C10 C9 H9A . . 108.2 ?
C8 C9 H9B . . 108.2 ?
C10 C9 H9B . . 108.2 ?
H9A C9 H9B . . 107.4 ?
C11 C10 C9 . . 111.8(2) ?
C11 C10 H10A . . 109.3 ?
C9 C10 H10A . . 109.3 ?
C11 C10 H10B . . 109.3 ?
C9 C10 H10B . . 109.3 ?
H10A C10 H10B . . 107.9 ?
C4 C11 C10 . . 124.5(2) ?
C4 C11 Se1 . . 109.0(2) ?
C10 C11 Se1 . . 126.3(2) ?
N3 C12 C13 . . 110.1(2) ?
N3 C12 H12A . . 109.6 ?
C13 C12 H12A . . 109.6 ?
N3 C12 H12B . . 109.6 ?
C13 C12 H12B . . 109.6 ?
H12A C12 H12B . . 108.2 ?
O14 C13 O15 . . 126.4(3) ?
O14 C13 C12 . . 123.5(3) ?
O15 C13 C12 . . 110.1(2) ?
O15 C16 C17 . . 107.3(2) ?
O15 C16 H16A . . 110.3 ?
C17 C16 H16A . . 110.3 ?
O15 C16 H16B . . 110.3 ?
C17 C16 H16B . . 110.3 ?
H16A C16 H16B . . 108.5 ?
C16 C17 H17A . . 109.5 ?
C16 C17 H17B . . 109.5 ?
H17A C17 H17B . . 109.5 ?
C16 C17 H17C . . 109.5 ?
H17A C17 H17C . . 109.5 ?
H17B C17 H17C . . 109.5 ?

loop_
_geom_bond_atom_site_label_1
_geom_bond_atom_site_label_2
_geom_bond_site_symmetry_2
_geom_bond_distance
_geom_bond_publ_flag
Se1 N2 . 1.811(3) ?
Se1 C11 . 1.850(3) ?
O14 C13 . 1.208(3) ?
O15 C13 . 1.316(3) ?
O15 C16 . 1.469(4) ?
N2 N3 . 1.303(3) ?
N3 C4 . 1.378(3) ?
N3 C12 . 1.470(4) ?
C4 C11 . 1.375(4) ?
C4 C5 . 1.498(4) ?
C5 C6 . 1.541(4) ?
C5 H5A . 0.9900 ?
C5 H5B . 0.9900 ?
C6 C7 . 1.538(4) ?
C6 H6A . 0.9900 ?
C6 H6B . 0.9900 ?
C7 C8 . 1.532(4) ?
C7 H7A . 0.9900 ?
C7 H7B . 0.9900 ?
C8 C9 . 1.533(4) ?
C8 H8A . 0.9900 ?
C8 H8B . 0.9900 ?
C9 C10 . 1.541(4) ?
C9 H9A . 0.9900 ?
C9 H9B . 0.9900 ?
C10 C11 . 1.490(4) ?
C10 H10A . 0.9900 ?
C10 H10B . 0.9900 ?
C12 C13 . 1.523(4) ?
C12 H12A . 0.9900 ?
C12 H12B . 0.9900 ?
C16 C17 . 1.491(4) ?
C16 H16A . 0.9900 ?
C16 H16B . 0.9900 ?
C17 H17A . 0.9800 ?
C17 H17B . 0.9800 ?
C17 H17C . 0.9800 ?

loop_
_geom_torsion_atom_site_label_1
_geom_torsion_atom_site_label_2
_geom_torsion_atom_site_label_3
_geom_torsion_atom_site_label_4
_geom_torsion_site_symmetry_1
_geom_torsion_site_symmetry_2
_geom_torsion_site_symmetry_3
_geom_torsion_site_symmetry_4
_geom_torsion
_geom_torsion_publ_flag
C11 Se1 N2 N3 . . . . 2.47(19) ?
Se1 N2 N3 C4 . . . . -3.2(3) ?
Se1 N2 N3 C12 . . . . 177.90(18) ?
N2 N3 C4 C11 . . . . 2.2(4) ?
C12 N3 C4 C11 . . . . -179.0(2) ?
N2 N3 C4 C5 . . . . 179.4(2) ?
C12 N3 C4 C5 . . . . -1.8(4) ?
C11 C4 C5 C6 . . . . 82.8(3) ?
N3 C4 C5 C6 . . . . -94.1(3) ?
C4 C5 C6 C7 . . . . -74.3(3) ?
C5 C6 C7 C8 . . . . 71.2(3) ?
C6 C7 C8 C9 . . . . -102.0(3) ?
C7 C8 C9 C10 . . . . 57.4(3) ?
C8 C9 C10 C11 . . . . 45.7(3) ?
N3 C4 C11 C10 . . . . 175.8(2) ?
C5 C4 C11 C10 . . . . -1.3(4) ?
N3 C4 C11 Se1 . . . . 0.0(3) ?
C5 C4 C11 Se1 . . . . -177.0(2) ?
C9 C10 C11 C4 . . . . -87.9(3) ?
C9 C10 C11 Se1 . . . . 87.2(3) ?
N2 Se1 C11 C4 . . . . -1.4(2) ?
N2 Se1 C11 C10 . . . . -177.1(2) ?
N2 N3 C12 C13 . . . . 93.4(3) ?
C4 N3 C12 C13 . . . . -85.5(3) ?
C16 O15 C13 O14 . . . . 4.8(4) ?
C16 O15 C13 C12 . . . . -173.6(2) ?
N3 C12 C13 O14 . . . . 21.8(4) ?
N3 C12 C13 O15 . . . . -159.8(2) ?
C13 O15 C16 C17 . . . . 169.4(3) ?
